data_7056063
loop_
_publ_author_name
'Basavanag, Unnamatla M. V.'
'Islas-J\'acome, Alejandro'
'Renter\'ia-G\'omez, Angel'
'Conejo, Ala\'in S.'
'Kurva, Mahanandaiah'
'Jim\'enez-Halla, J. Oscar C.'
'Velusamy, Jayaramakrishnan'
'Ramos-Ort\'iz, Gabriel'
'G\'amez-Monta\~no, Roc\'io'

_publ_section_title
;
 Synthesis of 2-julolidin-imidazo[1,2-a]pyridines via
 Groebke--Blackburn--Bienaym\'e reaction and studies of optical properties
;
_journal_issue 9
_journal_name_full 'New J. Chem.'
_journal_page_first 3450
_journal_paper_doi 10.1039/C6NJ04044F
_journal_volume 41
_journal_year 2017
_chemical_formula_moiety 'C29 H31 Br N4 O2'
_chemical_formula_sum 'C29 H31 Br N4 O2'
_chemical_formula_weight 547.49
_chemical_melting_point 411.15
_chemical_name_systematic
5-bromo-N-(3,4-dimethoxyphenethyl)-2-(2,3,6,7-tetrahydro-1H,5H-pyrido[3,2,1-ij]quinolin-9-yl)imidazo[1,2-a]pyridin-3-amine
_space_group_crystal_system triclinic
_space_group_IT_number 2
_space_group_name_Hall '-P 1'
_space_group_name_H-M_alt 'P -1'
_symmetry_space_group_name_Hall '-P 1'
_symmetry_space_group_name_H-M 'P -1'
_atom_sites_solution_hydrogens mixed
_atom_sites_solution_primary iterative
_audit_creation_date 2014-04-03
_audit_creation_method
;
Olex2 1.2
(compiled 2014.03.20 svn.r2914 for OlexSys, GUI svn.r4816)
;
_audit_update_record
;
2016-04-13 deposited with the CCDC.
2017-03-16 downloaded from the CCDC.
;
_cell_angle_alpha 104.98(3)
_cell_angle_beta 103.14(3)
_cell_angle_gamma 109.24(3)
_cell_formula_units_Z 2
_cell_length_a 9.1099(18)
_cell_length_b 11.433(2)
_cell_length_c 13.749(3)
_cell_measurement_reflns_used 9976
_cell_measurement_temperature 100
_cell_measurement_theta_max 34.673
_cell_measurement_theta_min 2.498
_cell_volume 1227.0(7)
_computing_data_reduction 'SAINT v7.68A (Bruker, 2009)'
_computing_molecular_graphics 'Olex2 (Dolomanov et al., 2009)'
_computing_publication_material 'Olex2 (Dolomanov et al., 2009)'
_computing_structure_refinement 'XL (Sheldrick, 2008)'
_computing_structure_solution 'olex2.solve (Bourhis et al., 2013)'
_diffrn_ambient_temperature 100
_diffrn_detector_area_resol_mean 8
_diffrn_measured_fraction_theta_full 0.989
_diffrn_measured_fraction_theta_max 0.965
_diffrn_measurement_device_type 'Bruker APEX-II CCD'
_diffrn_measurement_method '\f and \w scans'
_diffrn_radiation_monochromator graphite
_diffrn_radiation_type MoK\a
_diffrn_radiation_wavelength 0.71073
_diffrn_reflns_av_unetI/netI 0.0320
_diffrn_reflns_Laue_measured_fraction_full 0.989
_diffrn_reflns_Laue_measured_fraction_max 0.965
_diffrn_reflns_point_group_measured_fraction_full 0.989
_diffrn_reflns_point_group_measured_fraction_max 0.965
_diffrn_reflns_theta_full 26.000
_diffrn_reflns_theta_max 34.902
_diffrn_reflns_theta_min 2.498
_diffrn_source 'sealed tube'
_diffrn_standards_number 0
_exptl_absorpt_coefficient_mu 1.711
_exptl_absorpt_correction_T_max 0.7469
_exptl_absorpt_correction_T_min 0.6316
_exptl_absorpt_correction_type multi-scan
_exptl_absorpt_process_details
;
SADABS-2008/1 (Bruker,2008) was used for absorption correction.
wR2(int) was 0.0614 before and 0.0390 after correction.
The Ratio of minimum to maximum transmission is 0.8456.
The \l/2 correction factor is 0.0015.
;
_exptl_crystal_colour yellow
_exptl_crystal_colour_primary yellow
_exptl_crystal_density_diffrn 1.482
_exptl_crystal_description plate
_exptl_crystal_F_000 568
_exptl_crystal_preparation Luminescent
_exptl_crystal_recrystallization_method 'Re-crystallisation from solvent'
_exptl_crystal_size_max 0.42
_exptl_crystal_size_mid 0.4
_exptl_crystal_size_min 0.12
_refine_diff_density_max 0.621
_refine_diff_density_min -0.401
_refine_diff_density_rms 0.070
_refine_ls_extinction_method none
_refine_ls_goodness_of_fit_ref 1.052
_refine_ls_hydrogen_treatment mixed
_refine_ls_matrix_type full
_refine_ls_number_parameters 330
_refine_ls_number_reflns 10357
_refine_ls_number_restraints 0
_refine_ls_restrained_S_all 1.052
_refine_ls_R_factor_all 0.0392
_refine_ls_R_factor_gt 0.0289
_refine_ls_shift/su_max 0.002
_refine_ls_shift/su_mean 0.000
_refine_ls_structure_factor_coef Fsqd
_refine_ls_weighting_details 'w=1/[\s^2^(Fo^2^)+(0.0353P)^2^+0.2204P] where P=(Fo^2^+2Fc^2^)/3'
_refine_ls_weighting_scheme calc
_refine_ls_wR_factor_gt 0.0681
_refine_ls_wR_factor_ref 0.0713
_reflns_Friedel_coverage 0.000
_reflns_number_gt 8715
_reflns_number_total 10357
_reflns_threshold_expression 'I > 2\s(I)'
_cod_data_source_file c6nj04044f2.cif
_cod_data_source_block x85006_0m
_cod_depositor_comments 'Adding full bibliography for 7056063.cif.'
_cod_original_cell_volume 1226.9(5)
_cod_database_code 7056063
_shelxl_version_number 2013-3
_shelx_space_group_comment
;
The symmetry employed for this shelxl refinement is uniquely defined
by the following loop, which should always be used as a source of
symmetry information in preference to the above space-group names.
They are only intended as comments.
;
_shelx_estimated_absorpt_t_max 0.821
_shelx_estimated_absorpt_t_min 0.533
_olex2_refinement_description
;
1. Fixed Uiso
 At 1.2 times of:
  All C(H) groups, All C(H,H) groups
 At 1.5 times of:
  All C(H,H,H) groups
2.a Secondary CH2 refined with riding coordinates:
 C12(H12a,H12b), C13(H13a,H13b), C14(H14a,H14b), C20(H20a,H20b), C21(H21a,
 H21b), C22(H22a,H22b), C24(H24a,H24b), C25(H25a,H25b)
2.b Aromatic/amide H refined with riding coordinates:
 C6(H6), C7(H7), C8(H8), C16(H16), C18(H18), C27(H27), C30(H30), C31(H31)
2.c Idealised Me refined as rotating group:
 C32(H32a,H32b,H32c), C33(H33a,H33b,H33c)
;
_solvent_exptl_crystal_recrystallization_method 'AcOEt/Petroleum Ether (3/7, v/v)'

loop_
_space_group_symop_operation_xyz
'x, y, z'
'-x, -y, -z'

loop_
_atom_site_label
_atom_site_type_symbol
_atom_site_fract_x
_atom_site_fract_y
_atom_site_fract_z
_atom_site_U_iso_or_equiv
_atom_site_adp_type
_atom_site_occupancy
_atom_site_site_symmetry_order
_atom_site_calc_flag
_atom_site_refinement_flags_posn
N1 N 0.83346(11) 0.68818(8) 1.25931(7) 0.01148(15) Uani 1 1 d .
C2 C 0.79599(12) 0.62954(10) 1.14817(8) 0.01143(16) Uani 1 1 d .
C3 C 0.68259(13) 0.49864(10) 1.11878(8) 0.01198(17) Uani 1 1 d .
N4 N 0.64632(12) 0.47509(9) 1.20613(7) 0.01417(16) Uani 1 1 d .
C5 C 0.73686(13) 0.58778(10) 1.28962(8) 0.01320(17) Uani 1 1 d .
C6 C 0.75213(14) 0.61492(11) 1.39897(9) 0.01609(19) Uani 1 1 d .
H6 H 0.6831 0.5506 1.4197 0.019 Uiso 1 1 calc R
C7 C 0.86740(15) 0.73471(11) 1.47445(9) 0.01697(19) Uani 1 1 d .
H7 H 0.8815 0.7523 1.5482 0.020 Uiso 1 1 calc R
C8 C 0.96602(14) 0.83284(10) 1.44261(9) 0.01538(18) Uani 1 1 d .
H8 H 1.0474 0.9149 1.4955 0.018 Uiso 1 1 calc R
C9 C 0.94478(13) 0.81005(10) 1.33648(8) 0.01311(17) Uani 1 1 d .
Br9 Br 1.06511(2) 0.95062(2) 1.29814(2) 0.01574(3) Uani 1 1 d .
C10 C 0.47563(13) 0.16844(10) 0.81657(8) 0.01231(17) Uani 1 1 d .
N11 N 0.42195(12) 0.05882(9) 0.72198(7) 0.01630(17) Uani 1 1 d .
C12 C 0.29865(14) -0.06887(11) 0.70995(9) 0.01674(19) Uani 1 1 d .
H12A H 0.2994 -0.1409 0.6520 0.020 Uiso 1 1 calc R
H12B H 0.1872 -0.0689 0.6900 0.020 Uiso 1 1 calc R
C13 C 0.33639(15) -0.09394(11) 0.81462(9) 0.0181(2) Uani 1 1 d .
H13A H 0.4480 -0.0936 0.8352 0.022 Uiso 1 1 calc R
H13B H 0.2546 -0.1818 0.8056 0.022 Uiso 1 1 calc R
C14 C 0.32828(14) 0.01591(10) 0.90210(9) 0.01650(19) Uani 1 1 d .
H14A H 0.2126 0.0068 0.8863 0.020 Uiso 1 1 calc R
H14B H 0.3643 0.0064 0.9721 0.020 Uiso 1 1 calc R
C15 C 0.43832(12) 0.15228(10) 0.90837(8) 0.01242(17) Uani 1 1 d .
C16 C 0.50533(13) 0.26136(10) 1.00393(8) 0.01238(17) Uani 1 1 d .
H16 H 0.4809 0.2488 1.0651 0.015 Uiso 1 1 calc R
C17 C 0.60808(12) 0.38975(10) 1.01329(8) 0.01203(17) Uani 1 1 d .
C18 C 0.63835(13) 0.40442(10) 0.92044(8) 0.01285(17) Uani 1 1 d .
H18 H 0.7044 0.4902 0.9237 0.015 Uiso 1 1 calc R
C19 C 0.57483(13) 0.29740(10) 0.82364(8) 0.01228(17) Uani 1 1 d .
C20 C 0.61663(14) 0.32108(11) 0.72769(9) 0.01562(19) Uani 1 1 d .
H20A H 0.7332 0.3858 0.7520 0.019 Uiso 1 1 calc R
H20B H 0.5455 0.3599 0.6950 0.019 Uiso 1 1 calc R
C21 C 0.59179(14) 0.19228(11) 0.64336(9) 0.01655(19) Uani 1 1 d .
H21A H 0.5957 0.2067 0.5758 0.020 Uiso 1 1 calc R
H21B H 0.6815 0.1652 0.6688 0.020 Uiso 1 1 calc R
C22 C 0.42496(14) 0.08344(11) 0.62326(9) 0.01710(19) Uani 1 1 d .
H22A H 0.3354 0.1110 0.5984 0.021 Uiso 1 1 calc R
H22B H 0.4062 0.0008 0.5666 0.021 Uiso 1 1 calc R
N23 N 0.86794(11) 0.70349(9) 1.09148(7) 0.01168(15) Uani 1 1 d .
C24 C 1.01910(13) 0.69510(10) 1.07585(8) 0.01310(17) Uani 1 1 d .
H24A H 0.9926 0.6034 1.0296 0.016 Uiso 1 1 calc R
H24B H 1.1011 0.7159 1.1459 0.016 Uiso 1 1 calc R
C25 C 1.09371(13) 0.79307(10) 1.02362(9) 0.01452(18) Uani 1 1 d .
H25A H 1.1222 0.8848 1.0708 0.017 Uiso 1 1 calc R
H25B H 1.1970 0.7877 1.0159 0.017 Uiso 1 1 calc R
C26 C 0.97452(13) 0.76327(10) 0.91439(8) 0.01307(17) Uani 1 1 d .
C27 C 0.96434(13) 0.66547(10) 0.82283(9) 0.01426(18) Uani 1 1 d .
H27 H 1.0378 0.6229 0.8292 0.017 Uiso 1 1 calc R
O28 O 0.82804(11) 0.53716(9) 0.62982(7) 0.01918(16) Uani 1 1 d .
C28 C 0.84765(13) 0.63087(10) 0.72335(8) 0.01430(18) Uani 1 1 d .
O29 O 0.62058(11) 0.64583(9) 0.61304(7) 0.02070(16) Uani 1 1 d .
C29 C 0.73560(13) 0.69186(11) 0.71330(9) 0.01508(18) Uani 1 1 d .
C30 C 0.74816(14) 0.79095(11) 0.80273(9) 0.01619(19) Uani 1 1 d .
H30 H 0.6765 0.8351 0.7962 0.019 Uiso 1 1 calc R
C31 C 0.86707(13) 0.82569(10) 0.90276(9) 0.01500(18) Uani 1 1 d .
H31 H 0.8742 0.8929 0.9635 0.018 Uiso 1 1 calc R
C32 C 0.95277(16) 0.48714(13) 0.63235(10) 0.0232(2) Uani 1 1 d .
H32A H 0.9299 0.4262 0.5605 0.035 Uiso 1 1 calc GR
H32B H 0.9527 0.4396 0.6823 0.035 Uiso 1 1 calc GR
H32C H 1.0613 0.5613 0.6560 0.035 Uiso 1 1 calc GR
C33 C 0.50540(16) 0.70554(13) 0.60054(12) 0.0274(3) Uani 1 1 d .
H33A H 0.4247 0.6606 0.5276 0.041 Uiso 1 1 calc GR
H33B H 0.5650 0.7998 0.6134 0.041 Uiso 1 1 calc GR
H33C H 0.4477 0.6970 0.6521 0.041 Uiso 1 1 calc GR
H23 H 0.795(2) 0.6965(18) 1.0378(15) 0.033 Uiso 1 1 d R

loop_
_atom_site_aniso_label
_atom_site_aniso_U_11
_atom_site_aniso_U_22
_atom_site_aniso_U_33
_atom_site_aniso_U_23
_atom_site_aniso_U_13
_atom_site_aniso_U_12
N1 0.0124(4) 0.0108(3) 0.0097(4) 0.0023(3) 0.0038(3) 0.0039(3)
C2 0.0121(4) 0.0118(4) 0.0097(4) 0.0033(3) 0.0038(3) 0.0046(3)
C3 0.0119(4) 0.0127(4) 0.0101(4) 0.0034(3) 0.0039(3) 0.0041(3)
N4 0.0161(4) 0.0138(4) 0.0107(4) 0.0032(3) 0.0053(3) 0.0042(3)
C5 0.0145(4) 0.0127(4) 0.0118(4) 0.0042(3) 0.0054(4) 0.0043(4)
C6 0.0208(5) 0.0157(4) 0.0123(5) 0.0051(4) 0.0078(4) 0.0068(4)
C7 0.0224(5) 0.0169(5) 0.0109(4) 0.0038(4) 0.0055(4) 0.0083(4)
C8 0.0182(5) 0.0131(4) 0.0114(4) 0.0016(4) 0.0029(4) 0.0061(4)
C9 0.0137(4) 0.0111(4) 0.0130(4) 0.0028(3) 0.0040(4) 0.0049(3)
Br9 0.01817(5) 0.01042(5) 0.01567(5) 0.00266(4) 0.00630(4) 0.00366(4)
C10 0.0121(4) 0.0120(4) 0.0108(4) 0.0025(3) 0.0031(3) 0.0045(3)
N11 0.0200(4) 0.0130(4) 0.0103(4) 0.0014(3) 0.0040(3) 0.0031(3)
C12 0.0153(5) 0.0130(4) 0.0154(5) 0.0005(4) 0.0034(4) 0.0029(4)
C13 0.0198(5) 0.0130(4) 0.0188(5) 0.0044(4) 0.0071(4) 0.0040(4)
C14 0.0159(5) 0.0134(4) 0.0158(5) 0.0034(4) 0.0065(4) 0.0014(4)
C15 0.0107(4) 0.0122(4) 0.0129(4) 0.0039(3) 0.0040(3) 0.0035(3)
C16 0.0112(4) 0.0132(4) 0.0113(4) 0.0038(3) 0.0040(3) 0.0037(3)
C17 0.0116(4) 0.0121(4) 0.0112(4) 0.0033(3) 0.0039(3) 0.0042(3)
C18 0.0131(4) 0.0121(4) 0.0113(4) 0.0037(3) 0.0037(4) 0.0036(3)
C19 0.0124(4) 0.0129(4) 0.0107(4) 0.0039(3) 0.0038(3) 0.0047(3)
C20 0.0192(5) 0.0162(4) 0.0122(4) 0.0058(4) 0.0061(4) 0.0071(4)
C21 0.0201(5) 0.0189(5) 0.0114(4) 0.0048(4) 0.0063(4) 0.0089(4)
C22 0.0199(5) 0.0172(5) 0.0106(4) 0.0027(4) 0.0033(4) 0.0063(4)
N23 0.0114(4) 0.0139(4) 0.0110(4) 0.0056(3) 0.0044(3) 0.0055(3)
C24 0.0121(4) 0.0145(4) 0.0135(4) 0.0055(4) 0.0047(4) 0.0057(4)
C25 0.0125(4) 0.0151(4) 0.0134(5) 0.0048(4) 0.0044(4) 0.0031(4)
C26 0.0123(4) 0.0130(4) 0.0131(4) 0.0053(3) 0.0054(4) 0.0032(3)
C27 0.0151(5) 0.0150(4) 0.0147(5) 0.0065(4) 0.0071(4) 0.0065(4)
O28 0.0222(4) 0.0215(4) 0.0139(4) 0.0037(3) 0.0070(3) 0.0106(3)
C28 0.0159(5) 0.0147(4) 0.0126(4) 0.0053(4) 0.0065(4) 0.0053(4)
O29 0.0189(4) 0.0273(4) 0.0157(4) 0.0094(3) 0.0033(3) 0.0098(3)
C29 0.0142(5) 0.0177(5) 0.0139(5) 0.0080(4) 0.0050(4) 0.0053(4)
C30 0.0164(5) 0.0176(5) 0.0186(5) 0.0089(4) 0.0082(4) 0.0086(4)
C31 0.0163(5) 0.0137(4) 0.0154(5) 0.0051(4) 0.0074(4) 0.0054(4)
C32 0.0250(6) 0.0237(5) 0.0222(6) 0.0042(5) 0.0124(5) 0.0121(5)
C33 0.0213(6) 0.0240(6) 0.0318(7) 0.0140(5) -0.0025(5) 0.0082(5)

loop_
_atom_type_symbol
_atom_type_description
_atom_type_scat_dispersion_real
_atom_type_scat_dispersion_imag
_atom_type_scat_source
C C 0.0033 0.0016 'International Tables Vol C Tables 4.2.6.8 and 6.1.1.4'
H H 0.0000 0.0000 'International Tables Vol C Tables 4.2.6.8 and 6.1.1.4'
Br Br -0.2901 2.4595 'International Tables Vol C Tables 4.2.6.8 and 6.1.1.4'
N N 0.0061 0.0033 'International Tables Vol C Tables 4.2.6.8 and 6.1.1.4'
O O 0.0106 0.0060 'International Tables Vol C Tables 4.2.6.8 and 6.1.1.4'

loop_
_geom_angle_atom_site_label_1
_geom_angle_atom_site_label_2
_geom_angle_atom_site_label_3
_geom_angle
C2 N1 C5 105.83(9)
C9 N1 C2 133.98(9)
C9 N1 C5 120.01(9)
C3 C2 N1 105.50(9)
C3 C2 N23 133.80(10)
N23 C2 N1 120.70(9)
C2 C3 C17 129.06(10)
N4 C3 C2 111.02(10)
N4 C3 C17 119.87(9)
C5 N4 C3 106.24(9)
N4 C5 N1 111.40(9)
N4 C5 C6 129.04(10)
C6 C5 N1 119.49(10)
C5 C6 H6 120.3
C7 C6 C5 119.40(10)
C7 C6 H6 120.3
C6 C7 H7 119.9
C6 C7 C8 120.11(10)
C8 C7 H7 119.9
C7 C8 H8 119.7
C9 C8 C7 120.65(11)
C9 C8 H8 119.7
N1 C9 Br9 121.15(8)
C8 C9 N1 120.17(10)
C8 C9 Br9 118.64(9)
N11 C10 C15 121.06(9)
N11 C10 C19 120.23(10)
C19 C10 C15 118.66(10)
C10 N11 C12 119.25(10)
C10 N11 C22 118.22(9)
C12 N11 C22 116.34(10)
N11 C12 H12A 109.6
N11 C12 H12B 109.6
N11 C12 C13 110.10(10)
H12A C12 H12B 108.2
C13 C12 H12A 109.6
C13 C12 H12B 109.6
C12 C13 H13A 110.0
C12 C13 H13B 110.0
C12 C13 C14 108.67(9)
H13A C13 H13B 108.3
C14 C13 H13A 110.0
C14 C13 H13B 110.0
C13 C14 H14A 109.5
C13 C14 H14B 109.5
H14A C14 H14B 108.1
C15 C14 C13 110.78(9)
C15 C14 H14A 109.5
C15 C14 H14B 109.5
C10 C15 C14 119.75(10)
C16 C15 C10 119.67(9)
C16 C15 C14 120.57(10)
C15 C16 H16 118.8
C15 C16 C17 122.43(10)
C17 C16 H16 118.8
C16 C17 C3 119.26(9)
C18 C17 C3 123.77(9)
C18 C17 C16 116.92(10)
C17 C18 H18 118.9
C19 C18 C17 122.30(10)
C19 C18 H18 118.9
C10 C19 C20 121.01(10)
C18 C19 C10 119.95(10)
C18 C19 C20 119.02(9)
C19 C20 H20A 109.3
C19 C20 H20B 109.3
C19 C20 C21 111.76(9)
H20A C20 H20B 107.9
C21 C20 H20A 109.3
C21 C20 H20B 109.3
C20 C21 H21A 109.8
C20 C21 H21B 109.8
H21A C21 H21B 108.2
C22 C21 C20 109.37(10)
C22 C21 H21A 109.8
C22 C21 H21B 109.8
N11 C22 C21 109.67(10)
N11 C22 H22A 109.7
N11 C22 H22B 109.7
C21 C22 H22A 109.7
C21 C22 H22B 109.7
H22A C22 H22B 108.2
C2 N23 C24 116.85(8)
C2 N23 H23 110.4(13)
C24 N23 H23 117.1(12)
N23 C24 H24A 109.5
N23 C24 H24B 109.5
N23 C24 C25 110.66(8)
H24A C24 H24B 108.1
C25 C24 H24A 109.5
C25 C24 H24B 109.5
C24 C25 H25A 109.3
C24 C25 H25B 109.3
H25A C25 H25B 107.9
C26 C25 C24 111.68(9)
C26 C25 H25A 109.3
C26 C25 H25B 109.3
C27 C26 C25 120.10(10)
C31 C26 C25 121.19(10)
C31 C26 C27 118.62(10)
C26 C27 H27 119.7
C28 C27 C26 120.62(10)
C28 C27 H27 119.7
C28 O28 C32 116.81(10)
C27 C28 C29 120.20(10)
O28 C28 C27 124.96(10)
O28 C28 C29 114.83(10)
C29 O29 C33 116.68(10)
O29 C29 C28 115.45(10)
O29 C29 C30 125.19(10)
C30 C29 C28 119.36(10)
C29 C30 H30 120.0
C29 C30 C31 119.94(10)
C31 C30 H30 120.0
C26 C31 C30 121.20(10)
C26 C31 H31 119.4
C30 C31 H31 119.4
O28 C32 H32A 109.5
O28 C32 H32B 109.5
O28 C32 H32C 109.5
H32A C32 H32B 109.5
H32A C32 H32C 109.5
H32B C32 H32C 109.5
O29 C33 H33A 109.5
O29 C33 H33B 109.5
O29 C33 H33C 109.5
H33A C33 H33B 109.5
H33A C33 H33C 109.5
H33B C33 H33C 109.5

loop_
_geom_bond_atom_site_label_1
_geom_bond_atom_site_label_2
_geom_bond_distance
N1 C2 1.4083(14)
N1 C5 1.4191(14)
N1 C9 1.3823(16)
C2 C3 1.3960(16)
C2 N23 1.3997(13)
C3 N4 1.3831(13)
C3 C17 1.4751(16)
N4 C5 1.3275(16)
C5 C6 1.4182(15)
C6 H6 0.9500
C6 C7 1.3701(18)
C7 H7 0.9500
C7 C8 1.4234(16)
C8 H8 0.9500
C8 C9 1.3697(15)
C9 Br9 1.8979(12)
C10 N11 1.4019(15)
C10 C15 1.4202(14)
C10 C19 1.4169(15)
N11 C12 1.4595(15)
N11 C22 1.4599(14)
C12 H12A 0.9900
C12 H12B 0.9900
C12 C13 1.5247(16)
C13 H13A 0.9900
C13 H13B 0.9900
C13 C14 1.5329(17)
C14 H14A 0.9900
C14 H14B 0.9900
C14 C15 1.5179(16)
C15 C16 1.3930(16)
C16 H16 0.9500
C16 C17 1.4103(15)
C17 C18 1.4050(14)
C18 H18 0.9500
C18 C19 1.3945(16)
C19 C20 1.5177(15)
C20 H20A 0.9900
C20 H20B 0.9900
C20 C21 1.5305(17)
C21 H21A 0.9900
C21 H21B 0.9900
C21 C22 1.5230(18)
C22 H22A 0.9900
C22 H22B 0.9900
N23 C24 1.4707(14)
N23 H23 0.842(18)
C24 H24A 0.9900
C24 H24B 0.9900
C24 C25 1.5389(15)
C25 H25A 0.9900
C25 H25B 0.9900
C25 C26 1.5168(16)
C26 C27 1.4122(16)
C26 C31 1.3933(15)
C27 H27 0.9500
C27 C28 1.3925(16)
O28 C28 1.3750(14)
O28 C32 1.4282(15)
C28 C29 1.4150(15)
O29 C29 1.3710(15)
O29 C33 1.4308(15)
C29 C30 1.3924(17)
C30 H30 0.9500
C30 C31 1.4068(17)
C31 H31 0.9500
C32 H32A 0.9800
C32 H32B 0.9800
C32 H32C 0.9800
C33 H33A 0.9800
C33 H33B 0.9800
C33 H33C 0.9800

loop_
_geom_torsion_atom_site_label_1
_geom_torsion_atom_site_label_2
_geom_torsion_atom_site_label_3
_geom_torsion_atom_site_label_4
_geom_torsion
N1 C2 C3 N4 1.20(11)
N1 C2 C3 C17 -176.34(10)
N1 C2 N23 C24 94.52(12)
N1 C5 C6 C7 -4.10(16)
C2 N1 C5 N4 0.23(11)
C2 N1 C5 C6 177.53(9)
C2 N1 C9 C8 -172.19(10)
C2 N1 C9 Br9 10.03(15)
C2 C3 N4 C5 -1.07(12)
C2 C3 C17 C16 174.98(10)
C2 C3 C17 C18 -2.38(17)
C2 N23 C24 C25 -173.72(9)
C3 C2 N23 C24 -86.58(15)
C3 N4 C5 N1 0.50(12)
C3 N4 C5 C6 -176.48(11)
C3 C17 C18 C19 175.55(10)
N4 C3 C17 C16 -2.38(15)
N4 C3 C17 C18 -179.74(9)
N4 C5 C6 C7 172.66(11)
C5 N1 C2 C3 -0.85(10)
C5 N1 C2 N23 178.33(9)
C5 N1 C9 C8 2.08(15)
C5 N1 C9 Br9 -175.71(7)
C5 C6 C7 C8 2.54(16)
C6 C7 C8 C9 1.36(16)
C7 C8 C9 N1 -3.69(16)
C7 C8 C9 Br9 174.15(8)
C9 N1 C2 C3 174.00(10)
C9 N1 C2 N23 -6.83(16)
C9 N1 C5 N4 -175.48(9)
C9 N1 C5 C6 1.81(14)
C10 N11 C12 C13 -41.48(13)
C10 N11 C22 C21 47.99(13)
C10 C15 C16 C17 1.10(15)
C10 C19 C20 C21 -19.02(14)
N11 C10 C15 C14 -4.47(15)
N11 C10 C15 C16 174.46(9)
N11 C10 C19 C18 -175.09(9)
N11 C10 C19 C20 3.62(15)
N11 C12 C13 C14 61.36(12)
C12 N11 C22 C21 -159.81(9)
C12 C13 C14 C15 -53.09(12)
C13 C14 C15 C10 25.71(14)
C13 C14 C15 C16 -153.21(10)
C14 C15 C16 C17 -179.98(10)
C15 C10 N11 C12 12.68(15)
C15 C10 N11 C22 164.05(10)
C15 C10 C19 C18 2.21(15)
C15 C10 C19 C20 -179.08(9)
C15 C16 C17 C3 -176.31(9)
C15 C16 C17 C18 1.23(15)
C16 C17 C18 C19 -1.86(15)
C17 C3 N4 C5 176.73(9)
C17 C18 C19 C10 0.15(15)
C17 C18 C19 C20 -178.58(9)
C18 C19 C20 C21 159.70(10)
C19 C10 N11 C12 -170.10(9)
C19 C10 N11 C22 -18.72(15)
C19 C10 C15 C14 178.26(9)
C19 C10 C15 C16 -2.81(15)
C19 C20 C21 C22 47.02(12)
C20 C21 C22 N11 -61.67(12)
C22 N11 C12 C13 166.63(9)
N23 C2 C3 N4 -177.81(10)
N23 C2 C3 C17 4.64(19)
N23 C24 C25 C26 -60.69(12)
C24 C25 C26 C27 -83.65(12)
C24 C25 C26 C31 92.81(12)
C25 C26 C27 C28 175.63(9)
C25 C26 C31 C30 -175.24(10)
C26 C27 C28 O28 -179.99(10)
C26 C27 C28 C29 -1.17(16)
C27 C26 C31 C30 1.28(15)
C27 C28 C29 O29 -176.84(9)
C27 C28 C29 C30 2.92(16)
O28 C28 C29 O29 2.09(14)
O28 C28 C29 C30 -178.15(10)
C28 C29 C30 C31 -2.57(16)
O29 C29 C30 C31 177.16(10)
C29 C30 C31 C26 0.48(16)
C31 C26 C27 C28 -0.92(15)
C32 O28 C28 C27 -10.06(16)
C32 O28 C28 C29 171.06(10)
C33 O29 C29 C28 179.89(10)
C33 O29 C29 C30 0.15(16)
